data_7127155
loop_
_publ_author_name
'\<Skoch, Karel'
'Daniliuc, Constantin G.'
'Kehr, Gerald'
'Erker, Gerhard'

_publ_section_title
;
 Using the FpXylBH<sub>2</sub>&#x2022;SMe<sub>2</sub> reagent for the
 regioselective synthesis of cyclic bis(alkenyl)boranes.
;
_journal_issue 81
_journal_name_full 'Chemical communications (Cambridge, England)'
_journal_page_first 12178
_journal_page_last 12181
_journal_paper_doi 10.1039/d0cc05230b
_journal_volume 56
_journal_year 2020
_chemical_formula_sum 'C25 H26 B F9 O Si2'
_chemical_formula_weight 580.45
_space_group_crystal_system orthorhombic
_space_group_IT_number 19
_space_group_name_Hall 'P 2ac 2ab'
_space_group_name_H-M_alt 'P 21 21 21'
_atom_sites_solution_hydrogens geom
_audit_creation_method 'APEX3 v2019.1-0'
_audit_update_record
;
2020-08-21 deposited with the CCDC.	2020-09-02 downloaded from the CCDC.
;
_cell_angle_alpha 90
_cell_angle_beta 90
_cell_angle_gamma 90
_cell_formula_units_Z 4
_cell_length_a 10.9779(3)
_cell_length_b 13.7265(3)
_cell_length_c 18.8688(4)
_cell_measurement_reflns_used 9937
_cell_measurement_temperature 100.(2)
_cell_measurement_theta_max 66.5973
_cell_measurement_theta_min 3.9825
_cell_volume 2843.30(12)
_computing_cell_refinement 'SAINT V8.40A (Bruker Nano, Inc., 2019)'
_computing_data_collection 'APEX3 v2019.1-0 '
_computing_data_reduction 'SAINT V8.40A (Bruker Nano, Inc., 2019)'
_computing_molecular_graphics 'shelXle (C.B. Huebschle, rev 958)'
_computing_structure_refinement 'SHELXL-2018/3 (Sheldrick, 2018)'
_computing_structure_solution 'SHELXT 2014/5 (Sheldrick, 2014)'
_diffrn_ambient_temperature 100.(2)
_diffrn_detector_area_resol_mean 8.3333
_diffrn_measured_fraction_theta_full 1.000
_diffrn_measured_fraction_theta_max 1.000
_diffrn_measurement_device_type 'Bruker APEX II diffractometer'
_diffrn_measurement_method 'phi / omega scans'
_diffrn_radiation_monochromator graphite
_diffrn_radiation_type CuK\a
_diffrn_radiation_wavelength 1.54178
_diffrn_reflns_av_R_equivalents 0.0502
_diffrn_reflns_av_unetI/netI 0.0283
_diffrn_reflns_limit_h_max 13
_diffrn_reflns_limit_h_min -13
_diffrn_reflns_limit_k_max 16
_diffrn_reflns_limit_k_min -11
_diffrn_reflns_limit_l_max 22
_diffrn_reflns_limit_l_min -22
_diffrn_reflns_number 36267
_diffrn_reflns_theta_full 66.69
_diffrn_reflns_theta_max 66.69
_diffrn_reflns_theta_min 3.98
_diffrn_source 'Cu sealed tube'
_diffrn_source_type 'fine-focus sealed tube'
_exptl_absorpt_coefficient_mu 1.833
_exptl_absorpt_correction_T_max 0.84
_exptl_absorpt_correction_T_min 0.74
_exptl_absorpt_correction_type multi-scan
_exptl_absorpt_process_details
;
SADABS-2016/2 Bruker AXS area detector scaling and absorption correction.
Krause, L., Herbst-Irmer, R., Sheldrick G.M. & Stalke D.,

J. Appl. Cryst. 48 (2015) 3-10.
;
_exptl_crystal_density_diffrn 1.356
_exptl_crystal_density_method 'not measured'
_exptl_crystal_description prism
_exptl_crystal_F_000 1192
_exptl_crystal_size_max 0.200
_exptl_crystal_size_mid 0.180
_exptl_crystal_size_min 0.100
_refine_diff_density_max 0.344
_refine_diff_density_min -0.175
_refine_ls_abs_structure_details
;

Flack x determined using 2007 quotients [(I+)-(I-)]/[(I+)+(I-)]
(Parsons, Flack and Wagner, Acta Cryst. B69 (2013) 249-259).
;
_refine_ls_abs_structure_Flack 0.005(11)
_refine_ls_extinction_method none
_refine_ls_goodness_of_fit_ref 1.064
_refine_ls_hydrogen_treatment constr
_refine_ls_matrix_type full
_refine_ls_number_parameters 407
_refine_ls_number_reflns 5028
_refine_ls_number_restraints 115
_refine_ls_restrained_S_all 1.106
_refine_ls_R_factor_all 0.0310
_refine_ls_R_factor_gt 0.0291
_refine_ls_shift/su_max 0.005
_refine_ls_shift/su_mean 0.000
_refine_ls_structure_factor_coef Fsqd
_refine_ls_weighting_details 'w=1/[\s^2^(Fo^2^)+(0.0446P)^2^+0.3936P] where P=(Fo^2^+2Fc^2^)/3'
_refine_ls_weighting_scheme calc
_refine_ls_wR_factor_gt 0.0742
_refine_ls_wR_factor_ref 0.0750
_reflns_number_gt 4797
_reflns_number_total 5028
_reflns_threshold_expression 'I > 2\s(I)'
_cod_data_source_file d0cc05230b2.cif
_cod_data_source_block erk9800
_cod_depositor_comments
;
The following automatic conversions were performed:

data item '_exptl_absorpt_correction_type' value 'Multi-Scan' was
changed to 'multi-scan' in accordance with the
/home/data/users/saulius/crontab/automatic-downloads/rss-feeds/RSC/lib/dictionaries/cif_core.dic
dictionary named 'cif_core.dic' version 2.4.2 last updated on
2011-04-26.

Automatic conversion script
Id: cif_fix_values 7556 2019-12-06 15:28:31Z antanas 

 Adding full bibliography for 7127153--7127160.cif.
;
_cod_database_code 7127155

loop_
_space_group_symop_operation_xyz
'x, y, z'
'-x+1/2, -y, z+1/2'
'-x, y+1/2, -z+1/2'
'x+1/2, -y+1/2, -z'

loop_
_atom_site_type_symbol
_atom_site_label
_atom_site_fract_x
_atom_site_fract_y
_atom_site_fract_z
_atom_site_U_iso_or_equiv
_atom_site_adp_type
_atom_site_calc_flag
_atom_site_refinement_flags_adp
_atom_site_refinement_flags_occupancy
_atom_site_refinement_flags_posn
_atom_site_occupancy
_atom_site_disorder_assembly
_atom_site_disorder_group
O O1 0.64462(17) 0.41344(13) 0.22678(10) 0.0291(4) Uani d . . . 1.0 . .
H H1 0.654989 0.388212 0.266886 0.044 Uiso calc U . R 1.0 . .
Si Si1 0.57231(7) 0.48605(5) 0.07654(4) 0.02552(16) Uani d . . . 1.0 . .
Si Si2 0.07203(6) 0.76398(5) 0.23303(4) 0.02656(16) Uani d . . . 1.0 . .
B B1 0.5739(2) 0.49320(19) 0.23310(15) 0.0229(5) Uani d . . . 1.0 . .
C C1 0.5501(2) 0.55279(17) 0.16350(13) 0.0219(5) Uani d . . . 1.0 . .
C C2 0.5202(2) 0.64740(18) 0.17090(14) 0.0234(5) Uani d . . . 1.0 . .
H H2 0.498504 0.668446 0.217174 0.028 Uiso calc U . R 1.0 . .
C C3 0.2145(3) 0.76368(19) 0.18059(14) 0.0279(5) Uani d . . . 1.0 . .
C C4 0.3065(2) 0.76819(18) 0.14484(13) 0.0234(5) Uani d . . . 1.0 . .
C C5 0.5176(2) 0.72193(17) 0.11415(13) 0.0227(5) Uani d . . . 1.0 . .
C C6 0.4133(2) 0.77919(17) 0.10202(13) 0.0223(5) Uani d . . . 1.0 . .
C C7 0.4138(3) 0.84841(18) 0.04752(13) 0.0271(5) Uani d . . . 1.0 . .
H H7 0.342875 0.886249 0.038873 0.032 Uiso calc U . R 1.0 . .
C C8 0.5160(3) 0.86228(19) 0.00624(14) 0.0311(6) Uani d . . . 1.0 . .
H H8 0.514775 0.908885 -0.030979 0.037 Uiso calc U . R 1.0 . .
C C9 0.6203(3) 0.8084(2) 0.01894(15) 0.0314(6) Uani d . . . 1.0 . .
H H9 0.691436 0.81909 -0.008648 0.038 Uiso calc U . R 1.0 . .
C C10 0.6203(2) 0.73827(19) 0.07258(14) 0.0277(5) Uani d . . . 1.0 . .
H H10 0.691795 0.700991 0.080842 0.033 Uiso calc U . R 1.0 . .
C C11 0.7387(3) 0.4658(2) 0.06214(16) 0.0379(7) Uani d . . . 1.0 . .
H H11A 0.769214 0.419034 0.097126 0.057 Uiso calc U . R 1.0 . .
H H11B 0.782264 0.527748 0.067443 0.057 Uiso calc U . R 1.0 . .
H H11C 0.752062 0.440141 0.014313 0.057 Uiso calc U . R 1.0 . .
C C12 0.5003(3) 0.5470(2) -0.00207(16) 0.0388(7) Uani d . . . 1.0 . .
H H12A 0.548467 0.604192 -0.015449 0.058 Uiso calc U . R 1.0 . .
H H12B 0.417326 0.567315 0.01009 0.058 Uiso calc U . R 1.0 . .
H H12C 0.497516 0.501185 -0.041895 0.058 Uiso calc U . R 1.0 . .
C C13 0.4953(3) 0.3651(2) 0.08475(17) 0.0406(7) Uani d . . . 1.0 . .
H H13A 0.494333 0.33279 0.038443 0.061 Uiso calc U . R 1.0 . .
H H13B 0.411548 0.374557 0.101295 0.061 Uiso calc U . R 1.0 . .
H H13C 0.539778 0.324599 0.11881 0.061 Uiso calc U . R 1.0 . .
C C21 -0.0494(3) 0.7143(2) 0.17481(15) 0.0366(6) Uani d . . . 1.0 . .
H H21A -0.049909 0.749962 0.129811 0.055 Uiso calc U . R 1.0 . .
H H21B -0.128604 0.721607 0.198161 0.055 Uiso calc U . R 1.0 . .
H H21C -0.033739 0.645135 0.165722 0.055 Uiso calc U . R 1.0 . .
C C22 0.0399(3) 0.8924(2) 0.25889(17) 0.0372(7) Uani d . . . 1.0 . .
H H22A 0.109579 0.918763 0.285056 0.056 Uiso calc U . R 1.0 . .
H H22B -0.032834 0.894454 0.28899 0.056 Uiso calc U . R 1.0 . .
H H22C 0.025938 0.93155 0.216217 0.056 Uiso calc U . R 1.0 . .
C C23 0.0949(3) 0.6872(3) 0.31300(17) 0.0436(7) Uani d . . . 1.0 . .
H H23A 0.110147 0.619741 0.298551 0.065 Uiso calc U . R 1.0 . .
H H23B 0.021828 0.689851 0.342729 0.065 Uiso calc U . R 1.0 . .
H H23C 0.164961 0.711614 0.339897 0.065 Uiso calc U . R 1.0 . .
C C31 0.5204(2) 0.52749(17) 0.30831(13) 0.0215(5) Uani d . . . 1.0 . .
C C32 0.5881(2) 0.58275(17) 0.35666(13) 0.0230(5) Uani d . . . 1.0 . .
C C33 0.5396(2) 0.61671(17) 0.42016(14) 0.0253(5) Uani d . . . 1.0 . .
H H33 0.588275 0.654381 0.451514 0.03 Uiso calc U . R 1.0 . .
C C34 0.4206(3) 0.59532(18) 0.43724(13) 0.0279(5) Uani d . . . 1.0 . .
C C35 0.3505(2) 0.53922(19) 0.39159(15) 0.0289(6) Uani d . . . 1.0 . .
H H35 0.268861 0.523314 0.403717 0.035 Uiso calc U . R 1.0 . .
C C36 0.3999(2) 0.50637(18) 0.32813(13) 0.0247(5) Uani d . . . 1.0 . .
C C37 0.7202(3) 0.6058(2) 0.34262(14) 0.0316(6) Uani d U . D 1.0 . .
F F1 0.7459(19) 0.6176(9) 0.2758(5) 0.043(3) Uani d U P D 0.536(4) A 1
F F2 0.7614(8) 0.6773(5) 0.3817(4) 0.0436(16) Uani d U P D 0.536(4) A 1
F F3 0.7863(7) 0.5238(5) 0.3644(4) 0.0322(15) Uani d U P D 0.536(4) A 1
F F1A 0.769(3) 0.571(2) 0.2830(10) 0.034(7) Uani d U P D 0.179(4) A 2
F F2A 0.725(2) 0.7088(10) 0.3255(11) 0.046(5) Uani d U P D 0.179(4) A 2
F F3A 0.7965(14) 0.6019(15) 0.3952(8) 0.045(4) Uani d U P D 0.179(4) A 2
F F1B 0.751(3) 0.5936(17) 0.2747(8) 0.019(4) Uani d U P D 0.285(4) A 3
F F2B 0.7471(18) 0.7017(11) 0.3548(9) 0.058(6) Uani d U P D 0.285(4) A 3
F F3B 0.8001(13) 0.5533(11) 0.3791(7) 0.040(4) Uani d U P D 0.285(4) A 3
C C38 0.3638(3) 0.6312(2) 0.50474(16) 0.0371(7) Uani d . . . 1.0 . .
C C39 0.3196(2) 0.4472(2) 0.27987(16) 0.0328(6) Uani d . . . 1.0 . .
F F4 0.27898(18) 0.69898(14) 0.49237(10) 0.0493(5) Uani d . . . 1.0 . .
F F5 0.4451(2) 0.67212(16) 0.54829(9) 0.0560(5) Uani d . . . 1.0 . .
F F6 0.3093(2) 0.55985(14) 0.54080(10) 0.0572(6) Uani d . . . 1.0 . .
F F7 0.22577(16) 0.40770(15) 0.31426(10) 0.0477(5) Uani d . . . 1.0 . .
F F8 0.38048(17) 0.37476(13) 0.24878(11) 0.0497(5) Uani d . . . 1.0 . .
F F9 0.27165(16) 0.50090(14) 0.22763(9) 0.0452(4) Uani d . . . 1.0 . .

loop_
_atom_site_aniso_label
_atom_site_aniso_U_11
_atom_site_aniso_U_22
_atom_site_aniso_U_33
_atom_site_aniso_U_12
_atom_site_aniso_U_13
_atom_site_aniso_U_23
O1 0.0299(9) 0.0299(10) 0.0274(9) 0.0079(8) 0.0003(8) 0.0059(8)
Si1 0.0323(4) 0.0219(3) 0.0224(3) 0.0034(3) -0.0013(3) -0.0008(2)
Si2 0.0227(3) 0.0296(3) 0.0274(3) 0.0008(3) 0.0000(3) -0.0017(3)
B1 0.0168(12) 0.0240(13) 0.0280(13) -0.0032(11) -0.0022(12) 0.0001(11)
C1 0.0184(12) 0.0228(12) 0.0245(12) 0.0001(10) -0.0016(10) 0.0007(9)
C2 0.0215(12) 0.0255(12) 0.0234(12) 0.0010(10) 0.0011(10) 0.0005(10)
C3 0.0284(14) 0.0263(12) 0.0291(13) 0.0023(11) -0.0061(11) -0.0053(10)
C4 0.0269(13) 0.0212(11) 0.0221(12) 0.0020(10) -0.0048(10) -0.0017(10)
C5 0.0272(12) 0.0190(11) 0.0219(12) -0.0004(10) -0.0005(10) -0.0026(9)
C6 0.0247(12) 0.0206(11) 0.0217(11) -0.0010(10) -0.0028(9) -0.0036(9)
C7 0.0340(14) 0.0207(11) 0.0265(12) 0.0005(11) -0.0081(11) 0.0010(9)
C8 0.0472(16) 0.0202(12) 0.0259(13) -0.0046(12) -0.0004(12) 0.0024(10)
C9 0.0358(15) 0.0286(14) 0.0297(14) -0.0052(12) 0.0091(12) -0.0029(11)
C10 0.0282(13) 0.0240(12) 0.0309(13) 0.0017(10) 0.0047(11) -0.0019(11)
C11 0.0423(17) 0.0407(16) 0.0309(15) 0.0100(13) 0.0111(12) 0.0028(12)
C12 0.0524(19) 0.0332(15) 0.0307(15) 0.0062(14) -0.0105(13) -0.0037(11)
C13 0.056(2) 0.0282(14) 0.0381(17) -0.0029(13) -0.0079(15) -0.0043(12)
C21 0.0318(15) 0.0419(16) 0.0361(15) -0.0075(13) 0.0008(12) -0.0035(12)
C22 0.0240(14) 0.0397(15) 0.0478(17) 0.0036(12) -0.0017(12) -0.0073(13)
C23 0.0431(19) 0.0525(18) 0.0350(15) 0.0126(15) 0.0029(14) 0.0049(13)
C31 0.0221(12) 0.0174(11) 0.0249(12) 0.0029(9) -0.0017(10) 0.0062(9)
C32 0.0206(12) 0.0204(11) 0.0280(12) 0.0020(9) -0.0028(10) 0.0054(9)
C33 0.0289(14) 0.0196(12) 0.0274(12) 0.0030(10) -0.0033(11) 0.0026(10)
C34 0.0332(14) 0.0233(12) 0.0272(12) 0.0077(12) 0.0034(11) 0.0047(10)
C35 0.0230(12) 0.0306(14) 0.0332(13) 0.0015(11) 0.0049(11) 0.0082(11)
C36 0.0230(12) 0.0223(12) 0.0288(12) -0.0003(10) -0.0019(10) 0.0056(10)
C37 0.0255(13) 0.0396(15) 0.0297(14) -0.0024(12) -0.0035(11) -0.0052(12)
F1 0.037(4) 0.061(8) 0.030(3) -0.023(6) -0.002(2) 0.012(3)
F2 0.030(3) 0.048(3) 0.053(4) -0.016(2) 0.001(3) -0.017(3)
F3 0.017(3) 0.042(3) 0.038(4) 0.002(2) -0.007(2) -0.003(2)
F1A 0.026(9) 0.030(11) 0.046(9) 0.009(6) 0.008(8) 0.006(7)
F2A 0.037(9) 0.029(6) 0.071(12) -0.013(5) 0.013(9) -0.011(7)
F3A 0.025(6) 0.076(12) 0.034(7) -0.014(8) -0.009(5) 0.009(7)
F1B 0.013(6) 0.019(10) 0.027(5) -0.004(8) -0.001(4) 0.009(5)
F2B 0.036(8) 0.067(11) 0.070(13) -0.032(8) 0.009(9) -0.048(9)
F3B 0.025(5) 0.072(12) 0.023(7) -0.010(8) -0.011(4) 0.002(7)
C38 0.0436(17) 0.0336(15) 0.0341(15) 0.0076(13) 0.0072(13) 0.0004(12)
C39 0.0244(13) 0.0372(15) 0.0367(15) -0.0078(11) 0.0020(12) 0.0023(12)
F4 0.0537(11) 0.0470(10) 0.0472(11) 0.0235(9) 0.0115(9) -0.0040(8)
F5 0.0572(13) 0.0784(13) 0.0325(9) 0.0058(11) 0.0033(9) -0.0157(9)
F6 0.0788(15) 0.0452(10) 0.0474(11) 0.0075(10) 0.0364(11) 0.0078(9)
F7 0.0319(9) 0.0671(12) 0.0442(10) -0.0258(9) 0.0002(8) 0.0067(9)
F8 0.0364(10) 0.0448(10) 0.0678(13) -0.0067(8) -0.0045(9) -0.0249(9)
F9 0.0413(9) 0.0563(11) 0.0379(9) -0.0110(8) -0.0151(8) 0.0102(9)

loop_
_atom_type_symbol
_atom_type_description
_atom_type_scat_dispersion_real
_atom_type_scat_dispersion_imag
_atom_type_scat_source
C C 0.0181 0.0091 'International Tables Vol C Tables 4.2.6.8 and 6.1.1.4'
H H 0.0000 0.0000 'International Tables Vol C Tables 4.2.6.8 and 6.1.1.4'
B B 0.0090 0.0039 'International Tables Vol C Tables 4.2.6.8 and 6.1.1.4'
F F 0.0727 0.0534 'International Tables Vol C Tables 4.2.6.8 and 6.1.1.4'
O O 0.0492 0.0322 'International Tables Vol C Tables 4.2.6.8 and 6.1.1.4'
Si Si 0.2541 0.3302 'International Tables Vol C Tables 4.2.6.8 and 6.1.1.4'

loop_
_geom_angle_atom_site_label_1
_geom_angle_atom_site_label_2
_geom_angle_atom_site_label_3
_geom_angle_site_symmetry_1
_geom_angle_site_symmetry_3
_geom_angle
_geom_angle_publ_flag
B1 O1 H1 . . 109.5 ?
C11 Si1 C13 . . 108.81(14) ?
C11 Si1 C12 . . 111.29(14) ?
C13 Si1 C12 . . 105.71(14) ?
C11 Si1 C1 . . 108.86(13) ?
C13 Si1 C1 . . 107.43(13) ?
C12 Si1 C1 . . 114.50(12) ?
C3 Si2 C21 . . 106.82(13) ?
C3 Si2 C23 . . 108.58(14) ?
C21 Si2 C23 . . 111.69(15) ?
C3 Si2 C22 . . 107.59(13) ?
C21 Si2 C22 . . 111.49(14) ?
C23 Si2 C22 . . 110.47(15) ?
O1 B1 C1 . . 116.4(2) ?
O1 B1 C31 . . 121.8(2) ?
C1 B1 C31 . . 121.7(2) ?
C2 C1 B1 . . 117.2(2) ?
C2 C1 Si1 . . 125.96(19) ?
B1 C1 Si1 . . 116.83(16) ?
C1 C2 C5 . . 126.6(2) ?
C1 C2 H2 . . 116.7 ?
C5 C2 H2 . . 116.7 ?
C4 C3 Si2 . . 176.6(2) ?
C3 C4 C6 . . 176.8(3) ?
C10 C5 C6 . . 118.5(2) ?
C10 C5 C2 . . 120.2(2) ?
C6 C5 C2 . . 121.3(2) ?
C7 C6 C5 . . 119.7(2) ?
C7 C6 C4 . . 119.3(2) ?
C5 C6 C4 . . 121.0(2) ?
C8 C7 C6 . . 120.8(2) ?
C8 C7 H7 . . 119.6 ?
C6 C7 H7 . . 119.6 ?
C7 C8 C9 . . 120.1(2) ?
C7 C8 H8 . . 119.9 ?
C9 C8 H8 . . 119.9 ?
C8 C9 C10 . . 119.6(2) ?
C8 C9 H9 . . 120.2 ?
C10 C9 H9 . . 120.2 ?
C5 C10 C9 . . 121.3(2) ?
C5 C10 H10 . . 119.4 ?
C9 C10 H10 . . 119.4 ?
Si1 C11 H11A . . 109.5 ?
Si1 C11 H11B . . 109.5 ?
H11A C11 H11B . . 109.5 ?
Si1 C11 H11C . . 109.5 ?
H11A C11 H11C . . 109.5 ?
H11B C11 H11C . . 109.5 ?
Si1 C12 H12A . . 109.5 ?
Si1 C12 H12B . . 109.5 ?
H12A C12 H12B . . 109.5 ?
Si1 C12 H12C . . 109.5 ?
H12A C12 H12C . . 109.5 ?
H12B C12 H12C . . 109.5 ?
Si1 C13 H13A . . 109.5 ?
Si1 C13 H13B . . 109.5 ?
H13A C13 H13B . . 109.5 ?
Si1 C13 H13C . . 109.5 ?
H13A C13 H13C . . 109.5 ?
H13B C13 H13C . . 109.5 ?
Si2 C21 H21A . . 109.5 ?
Si2 C21 H21B . . 109.5 ?
H21A C21 H21B . . 109.5 ?
Si2 C21 H21C . . 109.5 ?
H21A C21 H21C . . 109.5 ?
H21B C21 H21C . . 109.5 ?
Si2 C22 H22A . . 109.5 ?
Si2 C22 H22B . . 109.5 ?
H22A C22 H22B . . 109.5 ?
Si2 C22 H22C . . 109.5 ?
H22A C22 H22C . . 109.5 ?
H22B C22 H22C . . 109.5 ?
Si2 C23 H23A . . 109.5 ?
Si2 C23 H23B . . 109.5 ?
H23A C23 H23B . . 109.5 ?
Si2 C23 H23C . . 109.5 ?
H23A C23 H23C . . 109.5 ?
H23B C23 H23C . . 109.5 ?
C32 C31 C36 . . 116.0(2) ?
C32 C31 B1 . . 122.8(2) ?
C36 C31 B1 . . 121.2(2) ?
C33 C32 C31 . . 122.7(2) ?
C33 C32 C37 . . 116.7(2) ?
C31 C32 C37 . . 120.6(2) ?
C34 C33 C32 . . 119.5(2) ?
C34 C33 H33 . . 120.2 ?
C32 C33 H33 . . 120.2 ?
C33 C34 C35 . . 119.9(2) ?
C33 C34 C38 . . 121.5(3) ?
C35 C34 C38 . . 118.6(3) ?
C34 C35 C36 . . 119.9(2) ?
C34 C35 H35 . . 120.1 ?
C36 C35 H35 . . 120.1 ?
C35 C36 C31 . . 122.0(2) ?
C35 C36 C39 . . 117.9(2) ?
C31 C36 C39 . . 120.1(2) ?
F1 C37 F2 . . 112.2(8) ?
F3A C37 F1A . . 111.8(16) ?
F3B C37 F1B . . 105.3(13) ?
F3B C37 F2B . . 107.0(9) ?
F1B C37 F2B . . 103.2(12) ?
F1 C37 F3 . . 105.8(8) ?
F2 C37 F3 . . 105.0(5) ?
F3A C37 F2A . . 100.8(11) ?
F1A C37 F2A . . 98.5(14) ?
F3A C37 C32 . . 118.5(8) ?
F1 C37 C32 . . 113.9(10) ?
F2 C37 C32 . . 113.0(5) ?
F3B C37 C32 . . 115.5(7) ?
F1A C37 C32 . . 117.3(16) ?
F1B C37 C32 . . 112.5(12) ?
F2B C37 C32 . . 112.3(8) ?
F3 C37 C32 . . 106.2(4) ?
F2A C37 C32 . . 106.1(9) ?
F6 C38 F5 . . 107.1(3) ?
F6 C38 F4 . . 106.7(3) ?
F5 C38 F4 . . 106.2(2) ?
F6 C38 C34 . . 112.2(2) ?
F5 C38 C34 . . 112.5(3) ?
F4 C38 C34 . . 111.7(2) ?
F7 C39 F8 . . 107.3(2) ?
F7 C39 F9 . . 106.2(2) ?
F8 C39 F9 . . 106.5(2) ?
F7 C39 C36 . . 112.2(2) ?
F8 C39 C36 . . 112.0(2) ?
F9 C39 C36 . . 112.3(2) ?

loop_
_geom_bond_atom_site_label_1
_geom_bond_atom_site_label_2
_geom_bond_site_symmetry_2
_geom_bond_distance
_geom_bond_publ_flag
O1 B1 . 1.348(3) ?
O1 H1 . 0.84 ?
Si1 C11 . 1.868(3) ?
Si1 C13 . 1.869(3) ?
Si1 C12 . 1.877(3) ?
Si1 C1 . 1.895(3) ?
Si2 C3 . 1.851(3) ?
Si2 C21 . 1.857(3) ?
Si2 C23 . 1.857(3) ?
Si2 C22 . 1.863(3) ?
B1 C1 . 1.569(3) ?
B1 C31 . 1.606(4) ?
C1 C2 . 1.347(4) ?
C2 C5 . 1.481(3) ?
C2 H2 . 0.95 ?
C3 C4 . 1.216(4) ?
C4 C6 . 1.432(4) ?
C5 C10 . 1.392(4) ?
C5 C6 . 1.407(3) ?
C6 C7 . 1.400(3) ?
C7 C8 . 1.379(4) ?
C7 H7 . 0.95 ?
C8 C9 . 1.384(4) ?
C8 H8 . 0.95 ?
C9 C10 . 1.397(4) ?
C9 H9 . 0.95 ?
C10 H10 . 0.95 ?
C11 H11A . 0.98 ?
C11 H11B . 0.98 ?
C11 H11C . 0.98 ?
C12 H12A . 0.98 ?
C12 H12B . 0.98 ?
C12 H12C . 0.98 ?
C13 H13A . 0.98 ?
C13 H13B . 0.98 ?
C13 H13C . 0.98 ?
C21 H21A . 0.98 ?
C21 H21B . 0.98 ?
C21 H21C . 0.98 ?
C22 H22A . 0.98 ?
C22 H22B . 0.98 ?
C22 H22C . 0.98 ?
C23 H23A . 0.98 ?
C23 H23B . 0.98 ?
C23 H23C . 0.98 ?
C31 C32 . 1.400(4) ?
C31 C36 . 1.406(4) ?
C32 C33 . 1.391(4) ?
C32 C37 . 1.507(4) ?
C33 C34 . 1.378(4) ?
C33 H33 . 0.95 ?
C34 C35 . 1.388(4) ?
C34 C38 . 1.501(4) ?
C35 C36 . 1.390(4) ?
C35 H35 . 0.95 ?
C36 C39 . 1.505(4) ?
C37 F3A . 1.300(13) ?
C37 F1 . 1.303(11) ?
C37 F2 . 1.309(8) ?
C37 F3B . 1.328(12) ?
C37 F1A . 1.333(17) ?
C37 F1B . 1.335(15) ?
C37 F2B . 1.369(13) ?
C37 F3 . 1.401(7) ?
C37 F2A . 1.451(14) ?
C38 F6 . 1.334(4) ?
C38 F5 . 1.337(4) ?
C38 F4 . 1.338(4) ?
C39 F7 . 1.333(3) ?
C39 F8 . 1.334(4) ?
C39 F9 . 1.338(3) ?

loop_
_geom_torsion_atom_site_label_1
_geom_torsion_atom_site_label_2
_geom_torsion_atom_site_label_3
_geom_torsion_atom_site_label_4
_geom_torsion_site_symmetry_1
_geom_torsion_site_symmetry_2
_geom_torsion_site_symmetry_3
_geom_torsion_site_symmetry_4
_geom_torsion
_geom_torsion_publ_flag
O1 B1 C1 C2 . . . . -156.4(2) ?
C31 B1 C1 C2 . . . . 21.6(3) ?
O1 B1 C1 Si1 . . . . 21.3(3) ?
C31 B1 C1 Si1 . . . . -160.70(18) ?
C11 Si1 C1 C2 . . . . 105.7(2) ?
C13 Si1 C1 C2 . . . . -136.6(2) ?
C12 Si1 C1 C2 . . . . -19.6(3) ?
C11 Si1 C1 B1 . . . . -71.8(2) ?
C13 Si1 C1 B1 . . . . 45.9(2) ?
C12 Si1 C1 B1 . . . . 162.95(19) ?
B1 C1 C2 C5 . . . . 167.0(2) ?
Si1 C1 C2 C5 . . . . -10.4(4) ?
C1 C2 C5 C10 . . . . -54.7(4) ?
C1 C2 C5 C6 . . . . 126.8(3) ?
C10 C5 C6 C7 . . . . 2.0(3) ?
C2 C5 C6 C7 . . . . -179.5(2) ?
C10 C5 C6 C4 . . . . -177.7(2) ?
C2 C5 C6 C4 . . . . 0.8(4) ?
C5 C6 C7 C8 . . . . -1.0(4) ?
C4 C6 C7 C8 . . . . 178.7(2) ?
C6 C7 C8 C9 . . . . -0.8(4) ?
C7 C8 C9 C10 . . . . 1.6(4) ?
C6 C5 C10 C9 . . . . -1.2(4) ?
C2 C5 C10 C9 . . . . -179.7(2) ?
C8 C9 C10 C5 . . . . -0.6(4) ?
O1 B1 C31 C32 . . . . 82.5(3) ?
C1 B1 C31 C32 . . . . -95.3(3) ?
O1 B1 C31 C36 . . . . -99.9(3) ?
C1 B1 C31 C36 . . . . 82.2(3) ?
C36 C31 C32 C33 . . . . -1.1(3) ?
B1 C31 C32 C33 . . . . 176.6(2) ?
C36 C31 C32 C37 . . . . 177.1(2) ?
B1 C31 C32 C37 . . . . -5.3(3) ?
C31 C32 C33 C34 . . . . 0.4(3) ?
C37 C32 C33 C34 . . . . -177.9(2) ?
C32 C33 C34 C35 . . . . 0.8(4) ?
C32 C33 C34 C38 . . . . -179.4(2) ?
C33 C34 C35 C36 . . . . -1.2(4) ?
C38 C34 C35 C36 . . . . 178.9(2) ?
C34 C35 C36 C31 . . . . 0.5(4) ?
C34 C35 C36 C39 . . . . -179.0(2) ?
C32 C31 C36 C35 . . . . 0.6(3) ?
B1 C31 C36 C35 . . . . -177.1(2) ?
C32 C31 C36 C39 . . . . -179.9(2) ?
B1 C31 C36 C39 . . . . 2.4(3) ?
C33 C32 C37 F3A . . . . 38.9(11) ?
C31 C32 C37 F3A . . . . -139.4(11) ?
C33 C32 C37 F1 . . . . -148.0(6) ?
C31 C32 C37 F1 . . . . 33.7(7) ?
C33 C32 C37 F2 . . . . -18.5(5) ?
C31 C32 C37 F2 . . . . 163.2(4) ?
C33 C32 C37 F3B . . . . 75.3(8) ?
C31 C32 C37 F3B . . . . -103.0(8) ?
C33 C32 C37 F1A . . . . 177.9(13) ?
C31 C32 C37 F1A . . . . -0.4(13) ?
C33 C32 C37 F1B . . . . -163.8(11) ?
C31 C32 C37 F1B . . . . 18.0(12) ?
C33 C32 C37 F2B . . . . -47.8(9) ?
C31 C32 C37 F2B . . . . 133.9(9) ?
C33 C32 C37 F3 . . . . 96.0(4) ?
C31 C32 C37 F3 . . . . -82.3(4) ?
C33 C32 C37 F2A . . . . -73.4(9) ?
C31 C32 C37 F2A . . . . 108.4(9) ?
C33 C34 C38 F6 . . . . -129.6(3) ?
C35 C34 C38 F6 . . . . 50.2(4) ?
C33 C34 C38 F5 . . . . -8.8(4) ?
C35 C34 C38 F5 . . . . 171.1(2) ?
C33 C34 C38 F4 . . . . 110.6(3) ?
C35 C34 C38 F4 . . . . -69.6(3) ?
C35 C36 C39 F7 . . . . -20.7(3) ?
C31 C36 C39 F7 . . . . 159.8(2) ?
C35 C36 C39 F8 . . . . -141.4(2) ?
C31 C36 C39 F8 . . . . 39.0(3) ?
C35 C36 C39 F9 . . . . 98.8(3) ?
C31 C36 C39 F9 . . . . -80.7(3) ?
